data_4324192
loop_
_publ_author_name
'In Chung'
'Mercouri G. Kanatzidis'

_publ_section_title
;
 Stabilization of Sn2+ in K10Sn3(P2Se6)4 and Cs2SnP2Se6 Derived from a
 Basic Flux
;
_journal_name_full 'Inorganic Chemistry'
_journal_page_first 412
_journal_page_last 414
_journal_paper_doi 10.1021/ic101140r
_journal_volume 50
_journal_year 2011
_chemical_formula_sum 'K10 P8 Se24 Sn3'
_chemical_formula_weight 2889.87
_chemical_name_systematic
; 
 ? 
;
_space_group_IT_number 148
_symmetry_cell_setting trigonal
_symmetry_space_group_name_Hall '-R 3'
_symmetry_space_group_name_H-M 'R -3 :H'
_atom_sites_solution_hydrogens none
_atom_sites_solution_primary direct
_atom_sites_solution_secondary difmap
_audit_creation_method SHELXL-97
_cell_angle_alpha 90.00
_cell_angle_beta 90.00
_cell_angle_gamma 120.00
_cell_formula_units_Z 3
_cell_length_a 24.1184(7)
_cell_length_b 24.1184(7)
_cell_length_c 7.6482(2)
_cell_measurement_temperature 100(2)
_cell_volume 3852.89(19)
_computing_cell_refinement X-AREA
_computing_data_collection X-AREA
_computing_data_reduction X-AREA
_computing_molecular_graphics CrystalMaker
_computing_structure_refinement 'SHELXL-97 (Sheldrick, 1997)'
_computing_structure_solution 'SHELXS-97 (Sheldrick, 1990)'
_diffrn_ambient_temperature 100(2)
_diffrn_measured_fraction_theta_full 0.992
_diffrn_measured_fraction_theta_max 0.992
_diffrn_radiation_monochromator graphite
_diffrn_radiation_source 'fine-focus sealed tube'
_diffrn_radiation_type MoK\a
_diffrn_radiation_wavelength 0.71073
_diffrn_reflns_av_R_equivalents 0.0683
_diffrn_reflns_av_sigmaI/netI 0.0347
_diffrn_reflns_limit_h_max 29
_diffrn_reflns_limit_h_min -31
_diffrn_reflns_limit_k_max 31
_diffrn_reflns_limit_k_min -31
_diffrn_reflns_limit_l_max 8
_diffrn_reflns_limit_l_min -9
_diffrn_reflns_number 10750
_diffrn_reflns_theta_full 27.50
_diffrn_reflns_theta_max 27.50
_diffrn_reflns_theta_min 1.69
_exptl_absorpt_coefficient_mu 19.524
_exptl_absorpt_correction_T_max 0.6099
_exptl_absorpt_correction_T_min 0.1512
_exptl_absorpt_correction_type numerical
_exptl_crystal_colour Orange
_exptl_crystal_density_diffrn 3.736
_exptl_crystal_description Plate
_exptl_crystal_F_000 3828
_exptl_crystal_size_max 0.159
_exptl_crystal_size_mid 0.093
_exptl_crystal_size_min 0.023
_refine_diff_density_max 1.395
_refine_diff_density_min -1.904
_refine_diff_density_rms 0.161
_refine_ls_extinction_method none
_refine_ls_goodness_of_fit_ref 1.209
_refine_ls_hydrogen_treatment none
_refine_ls_matrix_type full
_refine_ls_number_parameters 86
_refine_ls_number_reflns 1960
_refine_ls_number_restraints 0
_refine_ls_restrained_S_all 1.209
_refine_ls_R_factor_all 0.0409
_refine_ls_R_factor_gt 0.0379
_refine_ls_shift/su_max 0.001
_refine_ls_shift/su_mean 0.000
_refine_ls_structure_factor_coef Fsqd
_refine_ls_weighting_details 'calc w=1/[\s^2^(Fo^2^)+(0.0136P)^2^+82.5307P] where P=(Fo^2^+2Fc^2^)/3'
_refine_ls_weighting_scheme calc
_refine_ls_wR_factor_gt 0.0827
_refine_ls_wR_factor_ref 0.0842
_reflns_number_gt 1853
_reflns_number_total 1960
_reflns_threshold_expression >2sigma(I)
_cod_data_source_file ic101140r_si_002_1.cif
_cod_data_source_block in3197bs
_cod_original_sg_symbol_H-M 'R -3'
_cod_database_code 4324192

loop_
_symmetry_equiv_pos_as_xyz
'x, y, z'
'-y, x-y, z'
'-x+y, -x, z'
'x+2/3, y+1/3, z+1/3'
'-y+2/3, x-y+1/3, z+1/3'
'-x+y+2/3, -x+1/3, z+1/3'
'x+1/3, y+2/3, z+2/3'
'-y+1/3, x-y+2/3, z+2/3'
'-x+y+1/3, -x+2/3, z+2/3'
'-x, -y, -z'
'y, -x+y, -z'
'x-y, x, -z'
'-x+2/3, -y+1/3, -z+1/3'
'y+2/3, -x+y+1/3, -z+1/3'
'x-y+2/3, x+1/3, -z+1/3'
'-x+1/3, -y+2/3, -z+2/3'
'y+1/3, -x+y+2/3, -z+2/3'
'x-y+1/3, x+2/3, -z+2/3'

loop_
_atom_site_label
_atom_site_type_symbol
_atom_site_fract_x
_atom_site_fract_y
_atom_site_fract_z
_atom_site_U_iso_or_equiv
_atom_site_adp_type
_atom_site_occupancy
_atom_site_symmetry_multiplicity
_atom_site_calc_flag
_atom_site_refinement_flags
Sn1 Sn 0.61971(4) 0.46901(6) -0.39552(19) 0.0340(3) Uani 0.50 1 d P
K1 K 0.63846(18) 0.4694(2) -0.3733(7) 0.0340(3) Uani 0.50 1 d P
Se1 Se 0.6554(3) 0.4227(3) 0.0230(5) 0.0223(6) Uani 0.71(2) 1 d P
Se1A Se 0.6430(4) 0.4100(4) 0.0387(11) 0.0223(6) Uani 0.29(2) 1 d P
Se2 Se 0.50908(4) 0.45050(3) -0.19123(8) 0.03478(18) Uani 1 1 d .
Se3 Se 0.53404(3) 0.42755(3) 0.30600(9) 0.03161(17) Uani 1 1 d .
Se4 Se 0.6223(4) 0.5903(2) 0.5677(17) 0.0289(9) Uani 0.74(5) 1 d P
Se4A Se 0.6165(7) 0.5892(6) 0.598(2) 0.0289(9) Uani 0.26(5) 1 d P
K2 K 0.6667 0.3333 0.3333 0.0296(7) Uani 1 6 d S
K3 K 0.63448(6) 0.55939(7) 0.0755(2) 0.0364(3) Uani 1 1 d .
P1 P 0.62017(17) 0.32728(17) -0.1186(5) 0.0129(7) Uani 0.33 1 d P
P2 P 0.47959(7) 0.47484(7) -0.62711(19) 0.0228(3) Uani 1 1 d .

loop_
_atom_site_aniso_label
_atom_site_aniso_U_11
_atom_site_aniso_U_22
_atom_site_aniso_U_33
_atom_site_aniso_U_23
_atom_site_aniso_U_13
_atom_site_aniso_U_12
Sn1 0.0157(6) 0.0351(4) 0.0416(6) -0.0187(4) 0.0047(5) 0.0055(5)
K1 0.0157(6) 0.0351(4) 0.0416(6) -0.0187(4) 0.0047(5) 0.0055(5)
Se1 0.0330(14) 0.0170(14) 0.0189(6) -0.0017(8) 0.0040(8) 0.0141(13)
Se1A 0.0330(14) 0.0170(14) 0.0189(6) -0.0017(8) 0.0040(8) 0.0141(13)
Se2 0.0470(4) 0.0368(3) 0.0231(3) -0.0004(3) -0.0020(3) 0.0228(3)
Se3 0.0396(3) 0.0316(3) 0.0292(3) -0.0049(2) 0.0104(3) 0.0219(3)
Se4 0.0222(10) 0.0181(3) 0.039(2) -0.0078(8) 0.0058(12) 0.0044(5)
Se4A 0.0222(10) 0.0181(3) 0.039(2) -0.0078(8) 0.0058(12) 0.0044(5)
K2 0.0380(10) 0.0380(10) 0.0127(13) 0.000 0.000 0.0190(5)
K3 0.0235(6) 0.0339(7) 0.0455(9) -0.0038(6) 0.0021(6) 0.0097(5)
P1 0.0110(15) 0.0173(17) 0.0110(16) -0.0002(13) 0.0013(13) 0.0076(14)
P2 0.0225(7) 0.0266(7) 0.0178(7) -0.0081(5) 0.0022(5) 0.0113(6)

loop_
_atom_type_symbol
_atom_type_description
_atom_type_scat_dispersion_real
_atom_type_scat_dispersion_imag
_atom_type_scat_source
P P 0.1023 0.0942 'International Tables Vol C Tables 4.2.6.8 and 6.1.1.4'
K K 0.2009 0.2494 'International Tables Vol C Tables 4.2.6.8 and 6.1.1.4'
Se Se -0.0929 2.2259 'International Tables Vol C Tables 4.2.6.8 and 6.1.1.4'
Sn Sn -0.6537 1.4246 'International Tables Vol C Tables 4.2.6.8 and 6.1.1.4'

loop_
_geom_angle_atom_site_label_1
_geom_angle_atom_site_label_2
_geom_angle_atom_site_label_3
_geom_angle
_geom_angle_site_symmetry_1
_geom_angle_site_symmetry_3
Se3 Sn1 Se4 85.66(15) 1_554 1_554
Se3 Sn1 Se2 85.97(3) 1_554 .
Se4 Sn1 Se2 76.4(3) 1_554 .
Se3 Sn1 Se4A 87.8(3) 1_554 1_554
Se4 Sn1 Se4A 5.2(2) 1_554 1_554
Se2 Sn1 Se4A 71.8(3) . 1_554
Se3 Sn1 K3 136.60(4) 1_554 .
Se4 Sn1 K3 66.5(3) 1_554 .
Se2 Sn1 K3 56.41(3) . .
Se4A Sn1 K3 62.1(3) 1_554 .
P1 K1 Se1A 42.40(17) 17_554 17_554
P1 K1 Se1 44.30(12) 17_554 18_544
Se1A K1 Se1 75.30(18) 17_554 18_544
P1 K1 Se4 162.9(3) 17_554 1_554
Se1A K1 Se4 139.7(3) 17_554 1_554
Se1 K1 Se4 144.08(18) 18_544 1_554
P1 K1 Se4A 158.9(4) 17_554 1_554
Se1A K1 Se4A 142.3(3) 17_554 1_554
Se1 K1 Se4A 142.3(3) 18_544 1_554
Se4 K1 Se4A 4.8(2) 1_554 1_554
P1 K1 Se2 104.94(18) 17_554 .
Se1A K1 Se2 146.7(2) 17_554 .
Se1 K1 Se2 82.45(15) 18_544 .
Se4 K1 Se2 68.7(2) 1_554 .
Se4A K1 Se2 64.7(3) 1_554 .
P1 K1 Se3 119.19(17) 17_554 1_554
Se1A K1 Se3 122.0(2) 17_554 1_554
Se1 K1 Se3 76.82(11) 18_544 1_554
Se4 K1 Se3 75.43(16) 1_554 1_554
Se4A K1 Se3 77.2(3) 1_554 1_554
Se2 K1 Se3 75.01(8) . 1_554
P1 K1 Se1 40.81(12) 17_554 .
Se1A K1 Se1 69.1(2) 17_554 .
Se1 K1 Se1 70.50(16) 18_544 .
Se4 K1 Se1 122.3(3) 1_554 .
Se4A K1 Se1 118.2(3) 1_554 .
Se2 K1 Se1 80.39(15) . .
Se3 K1 Se1 141.2(2) 1_554 .
P1 K1 Se1A 43.46(17) 17_554 18_544
Se1A K1 Se1A 72.6(3) 17_554 18_544
Se1 K1 Se1A 3.47(17) 18_544 18_544
Se4 K1 Se1A 146.2(2) 1_554 18_544
Se4A K1 Se1A 144.7(3) 1_554 18_544
Se2 K1 Se1A 85.81(18) . 18_544
Se3 K1 Se1A 76.78(16) 1_554 18_544
Se1 K1 Se1A 71.84(17) . 18_544
P1 K1 Se3 108.88(14) 17_554 17_554
Se1A K1 Se3 66.54(16) 17_554 17_554
Se1 K1 Se3 125.91(17) 18_544 17_554
Se4 K1 Se3 77.6(3) 1_554 17_554
Se4A K1 Se3 81.8(3) 1_554 17_554
Se2 K1 Se3 145.88(18) . 17_554
Se3 K1 Se3 92.12(14) 1_554 17_554
Se1 K1 Se3 123.92(16) . 17_554
Se1A K1 Se3 122.5(2) 18_544 17_554
P1 K1 Se1 42.28(10) 17_554 17_554
Se1A K1 Se1 2.46(19) 17_554 17_554
Se1 K1 Se1 76.60(17) 18_544 17_554
Se4 K1 Se1 138.7(2) 1_554 17_554
Se4A K1 Se1 141.1(3) 1_554 17_554
Se2 K1 Se1 145.9(2) . 17_554
Se3 K1 Se1 124.49(16) 1_554 17_554
Se1 K1 Se1 67.41(16) . 17_554
Se1A K1 Se1 74.03(15) 18_544 17_554
Se3 K1 Se1 66.88(9) 17_554 17_554
P1 K1 Se1A 40.03(16) 17_554 .
Se1A K1 Se1A 71.4(3) 17_554 .
Se1 K1 Se1A 66.68(14) 18_544 .
Se4 K1 Se1A 123.5(3) 1_554 .
Se4A K1 Se1A 119.1(4) 1_554 .
Se2 K1 Se1A 77.25(18) . .
Se3 K1 Se1A 136.4(2) 1_554 .
Se1 K1 Se1A 4.80(13) . .
Se1A K1 Se1A 68.2(3) 18_544 .
Se3 K1 Se1A 128.33(19) 17_554 .
Se1 K1 Se1A 69.85(18) 17_554 .
P1 Se1 P1 33.49(15) 17_554 3_665
P1 Se1 P1 33.21(16) 17_554 .
P1 Se1 P1 47.46(19) 3_665 .
P1 Se1 K1 89.4(2) 17_554 17_554
P1 Se1 K1 63.16(19) 3_665 17_554
P1 Se1 K1 110.41(18) . 17_554
P1 Se1 K2 101.40(17) 17_554 .
P1 Se1 K2 78.54(14) 3_665 .
P1 Se1 K2 78.14(18) . .
K1 Se1 K2 84.56(11) 17_554 .
P1 Se1 K1 58.65(16) 17_554 .
P1 Se1 K1 84.67(18) 3_665 .
P1 Se1 K1 82.10(15) . .
K1 Se1 K1 98.1(2) 17_554 .
K2 Se1 K1 159.69(14) . .
P1 Se1 K1 85.0(2) 17_554 18_544
P1 Se1 K1 105.0(2) 3_665 18_544
P1 Se1 K1 57.9(2) . 18_544
K1 Se1 K1 162.70(19) 17_554 18_544
K2 Se1 K1 80.52(19) . 18_544
K1 Se1 K1 93.00(14) . 18_544
P1 Se1 K3 130.8(2) 17_554 .
P1 Se1 K3 146.8(3) 3_665 .
P1 Se1 K3 145.37(16) . .
K1 Se1 K3 96.14(18) 17_554 .
K2 Se1 K3 127.73(10) . .
K1 Se1 K3 72.21(12) . .
K1 Se1 K3 99.90(14) 18_544 .
P1 Se1A P1 33.88(18) . 17_554
P1 Se1A P1 47.8(2) . 3_665
P1 Se1A P1 32.44(18) 17_554 3_665
P1 Se1A K1 64.6(3) . 18_544
P1 Se1A K1 91.6(3) 17_554 18_544
P1 Se1A K1 112.1(3) 3_665 18_544
P1 Se1A K2 83.9(3) . .
P1 Se1A K2 105.3(3) 17_554 .
P1 Se1A K2 81.0(2) 3_665 .
K1 Se1A K2 87.9(2) 18_544 .
P1 Se1A K1 105.5(3) . 17_554
P1 Se1A K1 82.3(3) 17_554 17_554
P1 Se1A K1 57.8(2) 3_665 17_554
K1 Se1A K1 167.3(3) 18_544 17_554
K2 Se1A K1 83.0(2) . 17_554
P1 Se1A K1 80.2(3) . .
P1 Se1A K1 55.4(2) 17_554 .
P1 Se1A K1 79.9(3) 3_665 .
K1 Se1A K1 95.4(2) 18_544 .
K2 Se1A K1 160.4(3) . .
K1 Se1A K1 90.3(2) 17_554 .
P1 Se1A K3 145.9(4) . .
P1 Se1A K3 123.6(3) 17_554 .
P1 Se1A K3 134.7(3) 3_665 .
K1 Se1A K3 103.0(2) 18_544 .
K2 Se1A K3 129.0(2) . .
K1 Se1A K3 89.5(2) 17_554 .
K1 Se1A K3 69.03(17) . .
P2 Se2 Sn1 78.79(5) 10_664 .
P2 Se2 K1 84.01(11) 10_664 .
Sn1 Se2 K1 6.85(11) . .
P2 Se2 K3 85.86(5) 10_664 10_665
Sn1 Se2 K3 161.85(5) . 10_665
K1 Se2 K3 168.59(10) . 10_665
P2 Se2 K3 92.71(5) 10_664 .
Sn1 Se2 K3 79.46(4) . .
K1 Se2 K3 74.60(9) . .
K3 Se2 K3 111.19(3) 10_665 .
P2 Se2 K3 106.01(5) 10_664 18_544
Sn1 Se2 K3 90.75(4) . 18_544
K1 Se2 K3 93.59(9) . 18_544
K3 Se2 K3 84.16(5) 10_665 18_544
K3 Se2 K3 156.86(5) . 18_544
P2 Se2 K1 166.81(10) 10_664 18_544
Sn1 Se2 K1 90.23(7) . 18_544
K1 Se2 K1 85.66(18) . 18_544
K3 Se2 K1 103.55(8) 10_665 18_544
K3 Se2 K1 92.44(7) . 18_544
K3 Se2 K1 66.46(7) 18_544 18_544
P2 Se3 Sn1 98.39(5) 1_556 1_556
P2 Se3 K1 103.45(9) 1_556 1_556
Sn1 Se3 K1 5.13(9) 1_556 1_556
P2 Se3 K1 132.15(9) 1_556 18_544
Sn1 Se3 K1 126.29(7) 1_556 18_544
K1 Se3 K1 121.72(16) 1_556 18_544
P2 Se3 K3 88.06(5) 1_556 .
Sn1 Se3 K3 91.96(4) 1_556 .
K1 Se3 K3 91.24(10) 1_556 .
K1 Se3 K3 104.68(8) 18_544 .
P2 Se3 K3 80.55(5) 1_556 18_545
Sn1 Se3 K3 88.23(4) 1_556 18_545
K1 Se3 K3 89.95(10) 1_556 18_545
K1 Se3 K3 84.31(8) 18_544 18_545
K3 Se3 K3 168.51(4) . 18_545
P2 Se4 Sn1 78.88(16) 10_665 1_556
P2 Se4 K1 85.45(18) 10_665 1_556
Sn1 Se4 K1 7.69(7) 1_556 1_556
P2 Se4 K3 91.6(2) 10_665 6_565
Sn1 Se4 K3 159.4(3) 1_556 6_565
K1 Se4 K3 165.4(4) 1_556 6_565
P2 Se4 K3 103.2(3) 10_665 .
Sn1 Se4 K3 82.3(3) 1_556 .
K1 Se4 K3 84.6(3) 1_556 .
K3 Se4 K3 82.1(2) 6_565 .
P2 Se4 K3 142.0(5) 10_665 8_655
Sn1 Se4 K3 116.67(14) 1_556 8_655
K1 Se4 K3 109.01(15) 1_556 8_655
K3 Se4 K3 81.94(9) 6_565 8_655
K3 Se4 K3 112.8(3) . 8_655
P2 Se4A Sn1 80.4(4) 10_665 1_556
P2 Se4A K1 87.0(4) 10_665 1_556
Sn1 Se4A K1 7.57(8) 1_556 1_556
P2 Se4A K3 93.5(5) 10_665 6_565
Sn1 Se4A K3 153.7(6) 1_556 6_565
K1 Se4A K3 158.0(6) 1_556 6_565
P2 Se4A K3 87.0(5) 10_665 1_556
Sn1 Se4A K3 74.6(4) 1_556 1_556
K1 Se4A K3 71.1(3) 1_556 1_556
K3 Se4A K3 130.9(4) 6_565 1_556
P2 Se4A K3 151.5(7) 10_665 8_655
Sn1 Se4A K3 115.6(4) 1_556 8_655
K1 Se4A K3 108.1(4) 1_556 8_655
K3 Se4A K3 81.4(3) 6_565 8_655
K3 Se4A K3 75.9(3) 1_556 8_655
Se1A K2 Se1A 105.7(2) 2_655 18_545
Se1A K2 Se1A 179.996(1) 2_655 17
Se1A K2 Se1A 74.3(2) 18_545 17
Se1A K2 Se1A 105.7(2) 2_655 16_655
Se1A K2 Se1A 74.3(2) 18_545 16_655
Se1A K2 Se1A 74.3(2) 17 16_655
Se1A K2 Se1A 74.3(2) 2_655 .
Se1A K2 Se1A 105.7(2) 18_545 .
Se1A K2 Se1A 105.7(2) 17 .
Se1A K2 Se1A 179.999(1) 16_655 .
Se1A K2 Se1A 74.3(2) 2_655 3_665
Se1A K2 Se1A 179.997(1) 18_545 3_665
Se1A K2 Se1A 105.7(2) 17 3_665
Se1A K2 Se1A 105.7(2) 16_655 3_665
Se1A K2 Se1A 74.3(2) . 3_665
Se1A K2 Se1 175.01(14) 2_655 17
Se1A K2 Se1 77.22(12) 18_545 17
Se1A K2 Se1 4.99(14) 17 17
Se1A K2 Se1 70.97(12) 16_655 17
Se1A K2 Se1 109.03(12) . 17
Se1A K2 Se1 102.78(12) 3_665 17
Se1A K2 Se1 70.97(12) 2_655 3_665
Se1A K2 Se1 175.01(14) 18_545 3_665
Se1A K2 Se1 109.03(12) 17 3_665
Se1A K2 Se1 102.78(11) 16_655 3_665
Se1A K2 Se1 77.22(12) . 3_665
Se1A K2 Se1 4.99(14) 3_665 3_665
Se1 K2 Se1 105.80(7) 17 3_665
Se1A K2 Se1 109.03(12) 2_655 18_545
Se1A K2 Se1 4.99(14) 18_545 18_545
Se1A K2 Se1 70.97(12) 17 18_545
Se1A K2 Se1 77.22(12) 16_655 18_545
Se1A K2 Se1 102.78(12) . 18_545
Se1A K2 Se1 175.01(14) 3_665 18_545
Se1 K2 Se1 74.20(7) 17 18_545
Se1 K2 Se1 180.0 3_665 18_545
Se1A K2 Se1 77.22(12) 2_655 .
Se1A K2 Se1 109.03(12) 18_545 .
Se1A K2 Se1 102.78(11) 17 .
Se1A K2 Se1 175.01(14) 16_655 .
Se1A K2 Se1 4.99(14) . .
Se1A K2 Se1 70.97(12) 3_665 .
Se1 K2 Se1 105.81(7) 17 .
Se1 K2 Se1 74.20(7) 3_665 .
Se1 K2 Se1 105.80(7) 18_545 .
Se1A K2 Se1 4.99(14) 2_655 2_655
Se1A K2 Se1 102.78(12) 18_545 2_655
Se1A K2 Se1 175.02(14) 17 2_655
Se1A K2 Se1 109.03(12) 16_655 2_655
Se1A K2 Se1 70.97(12) . 2_655
Se1A K2 Se1 77.22(12) 3_665 2_655
Se1 K2 Se1 179.997(1) 17 2_655
Se1 K2 Se1 74.20(7) 3_665 2_655
Se1 K2 Se1 105.80(7) 18_545 2_655
Se1 K2 Se1 74.20(7) . 2_655
Se1A K2 Se1 102.78(11) 2_655 16_655
Se1A K2 Se1 70.97(12) 18_545 16_655
Se1A K2 Se1 77.22(11) 17 16_655
Se1A K2 Se1 4.99(14) 16_655 16_655
Se1A K2 Se1 175.01(14) . 16_655
Se1A K2 Se1 109.03(12) 3_665 16_655
Se1 K2 Se1 74.20(7) 17 16_655
Se1 K2 Se1 105.80(7) 3_665 16_655
Se1 K2 Se1 74.20(7) 18_545 16_655
Se1 K2 Se1 179.998(1) . 16_655
Se1 K2 Se1 105.80(7) 2_655 16_655
Se4 K3 Se4A 4.60(19) 8_654 8_654
Se4 K3 Se3 126.8(2) 8_654 .
Se4A K3 Se3 122.6(3) 8_654 .
Se4 K3 Se2 103.50(8) 8_654 10_665
Se4A K3 Se2 103.6(2) 8_654 10_665
Se3 K3 Se2 65.15(3) . 10_665
Se4 K3 Se2 158.3(2) 8_654 .
Se4A K3 Se2 162.5(3) 8_654 .
Se3 K3 Se2 69.74(3) . .
Se2 K3 Se2 68.81(3) 10_665 .
Se4 K3 Se2 71.42(11) 8_654 17_554
Se4A K3 Se2 72.8(2) 8_654 17_554
Se3 K3 Se2 132.88(5) . 17_554
Se2 K3 Se2 161.00(6) 10_665 17_554
Se2 K3 Se2 108.92(4) . 17_554
Se4 K3 Se1 124.93(18) 8_654 .
Se4A K3 Se1 122.4(3) 8_654 .
Se3 K3 Se1 63.78(12) . .
Se2 K3 Se1 123.94(12) 10_665 .
Se2 K3 Se1 73.25(8) . .
Se2 K3 Se1 70.78(12) 17_554 .
Se4 K3 Se1A 128.0(2) 8_654 .
Se4A K3 Se1A 125.2(3) 8_654 .
Se3 K3 Se1A 59.21(14) . .
Se2 K3 Se1A 119.33(14) 10_665 .
Se2 K3 Se1A 71.02(14) . .
Se2 K3 Se1A 75.50(14) 17_554 .
Se1 K3 Se1A 4.72(11) . .
Se4 K3 Se3 63.2(2) 8_654 17
Se4A K3 Se3 59.5(3) 8_654 17
Se3 K3 Se3 84.23(4) . 17
Se2 K3 Se3 129.44(5) 10_665 17
Se2 K3 Se3 137.69(5) . 17
Se2 K3 Se3 65.59(3) 17_554 17
Se1 K3 Se3 65.32(7) . 17
Se1A K3 Se3 67.02(14) . 17
Se4 K3 Se4A 105.7(3) 8_654 1_554
Se4A K3 Se4A 110.2(3) 8_654 1_554
Se3 K3 Se4A 125.9(2) . 1_554
Se2 K3 Se4A 93.1(2) 10_665 1_554
Se2 K3 Se4A 56.1(2) . 1_554
Se2 K3 Se4A 71.5(2) 17_554 1_554
Se1 K3 Se4A 98.5(2) . 1_554
Se1A K3 Se4A 100.2(3) . 1_554
Se3 K3 Se4A 137.0(2) 17 1_554
Se4 K3 Se4 62.80(16) 8_654 .
Se4A K3 Se4 59.2(2) 8_654 .
Se3 K3 Se4 65.57(9) . .
Se2 K3 Se4 66.18(10) 10_665 .
Se2 K3 Se4 126.16(11) . .
Se2 K3 Se4 123.16(11) 17_554 .
Se1 K3 Se4 110.07(10) . .
Se1A K3 Se4 107.81(15) . .
Se3 K3 Se4 64.70(10) 17 .
Se4A K3 Se4 150.76(19) 1_554 .
Se4 K3 Se4 62.64(6) 8_654 6_564
Se4A K3 Se4 66.8(2) 8_654 6_564
Se3 K3 Se4 136.70(8) . 6_564
Se2 K3 Se4 71.55(8) 10_665 6_564
Se2 K3 Se4 95.7(2) . 6_564
Se2 K3 Se4 90.25(8) 17_554 6_564
Se1 K3 Se4 152.6(2) . 6_564
Se1A K3 Se4 155.4(2) . 6_564
Se3 K3 Se4 125.27(18) 17 6_564
Se4A K3 Se4 55.8(2) 1_554 6_564
Se4 K3 Se4 96.7(2) . 6_564
P1 P1 P1 90.6(4) 17_554 18_544
P1 P1 P1 89.991(2) 17_554 2_655
P1 P1 P1 44.7(2) 18_544 2_655
P1 P1 P1 44.7(2) 17_554 3_665
P1 P1 P1 89.998(2) 18_544 3_665
P1 P1 P1 60.003(1) 2_655 3_665
P1 P1 Se1A 77.3(3) 17_554 .
P1 P1 Se1A 161.6(3) 18_544 .
P1 P1 Se1A 120.4(3) 2_655 .
P1 P1 Se1A 71.6(3) 3_665 .
P1 P1 Se1 75.4(3) 17_554 18_544
P1 P1 Se1 76.9(4) 18_544 18_544
P1 P1 Se1 119.9(2) 2_655 18_544
P1 P1 Se1 118.73(16) 3_665 18_544
Se1A P1 Se1 112.6(4) . 18_544
P1 P1 P1 54.87(10) 17_554 16_654
P1 P1 P1 54.87(10) 18_544 16_654
P1 P1 P1 35.12(10) 2_655 16_654
P1 P1 P1 35.12(10) 3_665 16_654
Se1A P1 P1 106.7(3) . 16_654
Se1 P1 P1 105.3(3) 18_544 16_654
P1 P1 Se1A 77.7(4) 17_554 18_544
P1 P1 Se1A 68.8(4) 18_544 18_544
P1 P1 Se1A 112.3(3) 2_655 18_544
P1 P1 Se1A 118.9(2) 3_665 18_544
Se1A P1 Se1A 120.8(4) . 18_544
Se1 P1 Se1A 8.28(16) 18_544 18_544
P1 P1 Se1A 100.8(3) 16_654 18_544
P1 P1 Se1 156.9(3) 17_554 2_655
P1 P1 Se1 71.1(3) 18_544 2_655
P1 P1 Se1 67.2(3) 2_655 2_655
P1 P1 Se1 119.2(3) 3_665 2_655
Se1A P1 Se1 116.4(3) . 2_655
Se1 P1 Se1 112.29(19) 18_544 2_655
P1 P1 Se1 102.3(3) 16_654 2_655
Se1A P1 Se1 107.0(2) 18_544 2_655
P1 P1 Se1 69.9(3) 17_554 .
P1 P1 Se1 155.1(3) 18_544 .
P1 P1 Se1 117.6(2) 2_655 .
P1 P1 Se1 65.3(2) 3_665 .
Se1A P1 Se1 7.63(19) . .
Se1 P1 Se1 111.1(3) 18_544 .
P1 P1 Se1 100.4(3) 16_654 .
Se1A P1 Se1 119.1(3) 18_544 .
Se1 P1 Se1 122.8(3) 2_655 .
P1 P1 Se1A 150.6(3) 17_554 2_655
P1 P1 Se1A 69.8(3) 18_544 2_655
P1 P1 Se1A 60.6(3) 2_655 2_655
P1 P1 Se1A 111.4(3) 3_665 2_655
Se1A P1 Se1A 115.1(4) . 2_655
Se1 P1 Se1A 118.7(2) 18_544 2_655
P1 P1 Se1A 95.7(3) 16_654 2_655
Se1A P1 Se1A 112.9(3) 18_544 2_655
Se1 P1 Se1A 7.81(16) 2_655 2_655
Se1 P1 Se1A 120.8(3) . 2_655
P1 P1 K1 130.5(2) 17_554 18_544
P1 P1 K1 125.1(2) 18_544 18_544
P1 P1 K1 139.3(2) 2_655 18_544
P1 P1 K1 144.1(2) 3_665 18_544
Se1A P1 K1 73.0(3) . 18_544
Se1 P1 K1 80.55(19) 18_544 18_544
P1 P1 K1 173.5(3) 16_654 18_544
Se1A P1 K1 84.6(3) 18_544 18_544
Se1 P1 K1 72.5(2) 2_655 18_544
Se1 P1 K1 79.8(2) . 18_544
Se1A P1 K1 78.8(3) 2_655 18_544
Se4A P2 Se2 108.5(5) 10_665 10_664
Se4A P2 Se3 112.2(4) 10_665 1_554
Se2 P2 Se3 114.93(7) 10_664 1_554
Se4A P2 Se4 6.0(4) 10_665 10_665
Se2 P2 Se4 110.77(18) 10_664 10_665
Se3 P2 Se4 115.02(19) 1_554 10_665
Se4A P2 P2 109.8(5) 10_665 10_664
Se2 P2 P2 105.41(10) 10_664 10_664
Se3 P2 P2 105.63(10) 1_554 10_664
Se4 P2 P2 103.8(3) 10_665 10_664
Se4A P2 K1 59.4(4) 10_665 10_664
Se2 P2 K1 60.19(10) 10_664 10_664
Se3 P2 K1 163.64(10) 1_554 10_664
Se4 P2 K1 58.21(15) 10_665 10_664
P2 P2 K1 90.68(11) 10_664 10_664

loop_
_geom_bond_atom_site_label_1
_geom_bond_atom_site_label_2
_geom_bond_distance
_geom_bond_site_symmetry_2
Sn1 Se3 2.9007(14) 1_554
Sn1 Se4 2.908(5) 1_554
Sn1 Se2 2.9271(13) .
Sn1 Se4A 2.938(14) 1_554
Sn1 K3 4.133(2) .
K1 P1 2.882(6) 17_554
K1 Se1A 3.053(10) 17_554
K1 Se1 3.081(8) 18_544
K1 Se4 3.161(7) 1_554
K1 Se4A 3.195(15) 1_554
K1 Se2 3.234(4) .
K1 Se3 3.292(5) 1_554
K1 Se1 3.329(7) .
K1 Se1A 3.342(10) 18_544
K1 Se3 3.345(5) 17_554
K1 Se1 3.348(9) 17_554
K1 Se1A 3.485(10) .
Se1 P1 2.205(5) 17_554
Se1 P1 2.256(5) 3_665
Se1 P1 2.288(6) .
Se1 K1 3.081(8) 17_554
Se1 K2 3.307(5) .
Se1 K1 3.347(8) 18_544
Se1 K3 3.598(4) .
Se1A P1 2.152(9) .
Se1A P1 2.252(9) 17_554
Se1A P1 2.343(9) 3_665
Se1A K1 3.052(10) 18_544
Se1A K2 3.143(8) .
Se1A K1 3.342(10) 17_554
Se1A K3 3.721(8) .
Se2 P2 2.1808(17) 10_664
Se2 K3 3.4647(16) 10_665
Se2 K3 3.5019(16) .
Se2 K3 3.5909(16) 18_544
Se2 K1 3.857(4) 18_544
Se3 P2 2.1876(15) 1_556
Se3 Sn1 2.9007(14) 1_556
Se3 K1 3.292(5) 1_556
Se3 K1 3.345(5) 18_544
Se3 K3 3.3741(17) .
Se3 K3 3.7408(17) 18_545
Se4 P2 2.204(10) 10_665
Se4 Sn1 2.908(5) 1_556
Se4 K1 3.161(7) 1_556
Se4 K3 3.290(5) 6_565
Se4 K3 3.877(14) .
Se4 K3 3.890(4) 8_655
Se4A P2 2.055(14) 10_665
Se4A Sn1 2.938(14) 1_556
Se4A K1 3.195(15) 1_556
Se4A K3 3.323(15) 6_565
Se4A K3 3.787(17) 1_556
Se4A K3 3.899(13) 8_655
K2 Se1A 3.143(8) 2_655
K2 Se1A 3.143(8) 18_545
K2 Se1A 3.143(8) 17
K2 Se1A 3.143(8) 16_655
K2 Se1A 3.143(8) 3_665
K2 Se1 3.307(5) 17
K2 Se1 3.307(5) 3_665
K2 Se1 3.307(5) 18_545
K2 Se1 3.307(5) 2_655
K2 Se1 3.307(5) 16_655
K3 Se4 3.290(5) 8_654
K3 Se4A 3.323(15) 8_654
K3 Se2 3.4646(16) 10_665
K3 Se2 3.5909(16) 17_554
K3 Se3 3.7409(17) 17
K3 Se4A 3.787(17) 1_554
K3 Se4 3.890(4) 6_564
P1 P1 1.287(5) 17_554
P1 P1 1.287(5) 18_544
P1 P1 1.829(6) 2_655
P1 P1 1.829(6) 3_665
P1 Se1 2.205(5) 18_544
P1 P1 2.236(7) 16_654
P1 Se1A 2.252(9) 18_544
P1 Se1 2.256(5) 2_655
P1 Se1A 2.343(9) 2_655
P1 K1 2.882(6) 18_544
P2 Se4A 2.055(14) 10_665
P2 Se2 2.1808(17) 10_664
P2 Se3 2.1875(15) 1_554
P2 Se4 2.204(10) 10_665
P2 P2 2.242(3) 10_664
P2 K1 3.708(4) 10_664
